data_2210367
loop_
_publ_author_name
'G. Senthil Kumar'
'K. Chinnakali'
'M. Poornachandran'
'R. Raghunathan'
'Hoong-Kun Fun'

_publ_section_title
;
 5-(Phenylsulfonyl)perhydrothiazolo[3,4-<i>a</i>]pyrrolo[4,5-<i>c</i>]pyrrole
;
_journal_coeditor_code OM2051
_journal_issue 9
_journal_name_full 'Acta Crystallographica Section E'
_journal_page_first o3951
_journal_page_last o3953
_journal_paper_doi 10.1107/S1600536806032259
_journal_volume 62
_journal_year 2006
_chemical_formula_iupac 'C14 H18 N2 O2 S2'
_chemical_formula_moiety 'C14 H18 N2 O2 S2'
_chemical_formula_sum 'C14 H18 N2 O2 S2'
_chemical_formula_weight 310.42
_chemical_name_systematic
;
5-(Phenylsulfonyl)perhydrothiazolo[3,4-a]pyrrolo[4,5-c]pyrrole
;
_space_group_IT_number 14
_symmetry_cell_setting monoclinic
_symmetry_space_group_name_Hall '-P 2yn'
_symmetry_space_group_name_H-M 'P 1 21/n 1'
_atom_sites_solution_hydrogens geom
_atom_sites_solution_primary direct
_atom_sites_solution_secondary difmap
_audit_creation_method SHELXL-97
_cell_angle_alpha 90.00
_cell_angle_beta 97.4510(10)
_cell_angle_gamma 90.00
_cell_formula_units_Z 4
_cell_length_a 6.54390(10)
_cell_length_b 9.87940(10)
_cell_length_c 23.0360(3)
_cell_measurement_reflns_used 7465
_cell_measurement_temperature 100.00(10)
_cell_measurement_theta_max 36.725
_cell_measurement_theta_min 2.246
_cell_volume 1476.70(3)
_computing_cell_refinement APEX2
_computing_data_collection 'APEX2 (Bruker, 2005)'
_computing_data_reduction 'SAINT (Bruker, 2005)'
_computing_molecular_graphics SHELXTL
_computing_publication_material 'SHELXTL and PLATON (Spek, 2003)'
_computing_structure_refinement SHELXTL
_computing_structure_solution 'SHELXTL (Sheldrick, 1998)'
_diffrn_ambient_temperature 100.00(10)
_diffrn_detector_area_resol_mean 8.33
_diffrn_measured_fraction_theta_full 0.995
_diffrn_measured_fraction_theta_max 0.995
_diffrn_measurement_device_type 'Bruker SMART APEX2 CCD area-detector'
_diffrn_measurement_method \w
_diffrn_radiation_monochromator graphite
_diffrn_radiation_source 'fine-focus sealed tube'
_diffrn_radiation_type MoK\a
_diffrn_radiation_wavelength 0.71073
_diffrn_reflns_av_R_equivalents 0.0361
_diffrn_reflns_av_sigmaI/netI 0.0277
_diffrn_reflns_limit_h_max 10
_diffrn_reflns_limit_h_min -11
_diffrn_reflns_limit_k_max 17
_diffrn_reflns_limit_k_min -16
_diffrn_reflns_limit_l_max 40
_diffrn_reflns_limit_l_min -39
_diffrn_reflns_number 71353
_diffrn_reflns_theta_full 39.50
_diffrn_reflns_theta_max 39.50
_diffrn_reflns_theta_min 1.78
_diffrn_standards_number 0
_exptl_absorpt_coefficient_mu 0.363
_exptl_absorpt_correction_T_max 0.9118
_exptl_absorpt_correction_T_min 0.8447
_exptl_absorpt_correction_type multi-scan
_exptl_absorpt_process_details '(SADABS; Bruker, 2005)'
_exptl_crystal_colour colourless
_exptl_crystal_density_diffrn 1.396
_exptl_crystal_density_method 'not measured'
_exptl_crystal_description Block
_exptl_crystal_F_000 656
_exptl_crystal_size_max 0.39
_exptl_crystal_size_mid 0.33
_exptl_crystal_size_min 0.26
_refine_diff_density_max 0.539
_refine_diff_density_min -0.396
_refine_ls_extinction_method none
_refine_ls_goodness_of_fit_ref 1.070
_refine_ls_hydrogen_treatment constr
_refine_ls_matrix_type full
_refine_ls_number_parameters 181
_refine_ls_number_reflns 8831
_refine_ls_number_restraints 0
_refine_ls_restrained_S_all 1.070
_refine_ls_R_factor_all 0.0514
_refine_ls_R_factor_gt 0.0356
_refine_ls_shift/su_max 0.002
_refine_ls_shift/su_mean 0.000
_refine_ls_structure_factor_coef Fsqd
_refine_ls_weighting_details 'calc w=1/[\s^2^(Fo^2^)+(0.056P)^2^+0.1806P] where P=(Fo^2^+2Fc^2^)/3'
_refine_ls_weighting_scheme calc
_refine_ls_wR_factor_gt 0.0947
_refine_ls_wR_factor_ref 0.1064
_reflns_number_gt 6960
_reflns_number_total 8831
_reflns_threshold_expression I>2\s(I)
_cod_data_source_file om2051.cif
_cod_data_source_block I
_cod_depositor_comments
;
The following automatic conversions were performed:
'_symmetry_cell_setting' value 'Monoclinic' changed to 'monoclinic'
according to '/home/saulius/struct/CIF-dictionaries/cif_core.dic'
dictionary named 'cif_core.dic' version 2.4.1 from 2010-06-29.

Automatic conversion script
Id: cif_fix_enum 1527 2010-12-29 10:47:43Z saulius 

The following automatic conversions were performed:

'_symmetry_cell_setting' value 'Monoclinic' changed to 'monoclinic'
according to /home/saulius/struct/CIF-dictionaries/cif_core.dic
dictionary named 'cif_core.dic' version 2.4.1 from 2010-06-29.

Automatic conversion script
Id: cif_fix_values 1715 2011-07-08 13:25:40Z adriana 
;
_cod_original_sg_symbol_H-M 'P 21/n'
_cod_database_code 2210367
_cod_database_fobs_code 2210367

loop_
_symmetry_equiv_pos_as_xyz
'x, y, z'
'-x+1/2, y+1/2, -z+1/2'
'-x, -y, -z'
'x-1/2, -y-1/2, z-1/2'

loop_
_atom_site_type_symbol
_atom_site_label
_atom_site_fract_x
_atom_site_fract_y
_atom_site_fract_z
_atom_site_U_iso_or_equiv
_atom_site_adp_type
_atom_site_calc_flag
_atom_site_refinement_flags
_atom_site_occupancy
S S1 0.43595(3) 0.66899(2) 0.452502(9) 0.02131(5) Uani d . 1
S S2 0.63005(3) 0.397830(18) 0.181145(8) 0.01417(4) Uani d . 1
O O1 0.84809(9) 0.40497(7) 0.19902(3) 0.02134(12) Uani d . 1
O O2 0.53783(10) 0.27040(6) 0.16247(3) 0.01899(11) Uani d . 1
N N1 0.51846(9) 0.44792(6) 0.23644(3) 0.01409(10) Uani d . 1
N N2 0.52613(10) 0.50158(6) 0.36838(3) 0.01465(10) Uani d . 1
C C1 0.29114(11) 0.45604(8) 0.22895(3) 0.01707(13) Uani d . 1
H H1A 0.2279 0.3662 0.2200 0.020 Uiso calc R 1
H H1B 0.2395 0.5204 0.1975 0.020 Uiso calc R 1
C C2 0.24786(11) 0.50719(8) 0.28897(3) 0.01598(12) Uani d . 1
H H2 0.1286 0.5713 0.2848 0.019 Uiso calc R 1
C C3 0.44914(11) 0.58020(7) 0.31540(3) 0.01435(11) Uani d . 1
H H3 0.4220 0.6766 0.3253 0.017 Uiso calc R 1
C C4 0.59510(12) 0.57053(8) 0.26885(3) 0.01587(12) Uani d . 1
H H4A 0.5841 0.6513 0.2432 0.019 Uiso calc R 1
H H4B 0.7400 0.5595 0.2868 0.019 Uiso calc R 1
C C5 0.21661(14) 0.39393(9) 0.33296(4) 0.02208(15) Uani d . 1
H H5A 0.0695 0.3854 0.3383 0.027 Uiso calc R 1
H H5B 0.2659 0.3059 0.3197 0.027 Uiso calc R 1
C C6 0.34566(12) 0.43974(8) 0.38945(4) 0.01794(13) Uani d . 1
H H6 0.3876 0.3603 0.4152 0.022 Uiso calc R 1
C C7 0.23788(13) 0.54860(9) 0.42352(4) 0.02112(15) Uani d . 1
H H7A 0.1747 0.5062 0.4558 0.025 Uiso calc R 1
H H7B 0.1285 0.5949 0.3971 0.025 Uiso calc R 1
C C8 0.63398(12) 0.58094(8) 0.41476(3) 0.01746(13) Uani d . 1
H H8A 0.7242 0.6479 0.3987 0.021 Uiso calc R 1
H H8B 0.7206 0.5219 0.4426 0.021 Uiso calc R 1
C C9 0.56634(12) 0.51455(8) 0.12363(3) 0.01612(12) Uani d . 1
C C10 0.38319(14) 0.49787(9) 0.08606(4) 0.02042(14) Uani d . 1
H H10 0.2944 0.4238 0.0909 0.025 Uiso calc R 1
C C11 0.33233(17) 0.59170(10) 0.04130(4) 0.02673(18) Uani d . 1
H H11 0.2077 0.5821 0.0155 0.032 Uiso calc R 1
C C12 0.46417(17) 0.69929(10) 0.03451(4) 0.02879(19) Uani d . 1
H H12 0.4300 0.7623 0.0036 0.035 Uiso calc R 1
C C13 0.64488(17) 0.71541(10) 0.07241(5) 0.02948(19) Uani d . 1
H H13 0.7332 0.7898 0.0676 0.035 Uiso calc R 1
C C14 0.69757(14) 0.62325(9) 0.11750(4) 0.02310(16) Uani d . 1
H H14 0.8211 0.6342 0.1437 0.028 Uiso calc R 1

loop_
_atom_site_aniso_label
_atom_site_aniso_U_11
_atom_site_aniso_U_22
_atom_site_aniso_U_33
_atom_site_aniso_U_12
_atom_site_aniso_U_13
_atom_site_aniso_U_23
S1 0.02642(10) 0.02007(9) 0.01753(9) 0.00358(7) 0.00325(7) -0.00138(6)
S2 0.01155(7) 0.01335(8) 0.01756(8) 0.00108(5) 0.00170(5) -0.00131(5)
O1 0.0106(2) 0.0266(3) 0.0266(3) 0.00259(19) 0.0016(2) -0.0012(2)
O2 0.0222(3) 0.0122(2) 0.0225(3) -0.00001(19) 0.0026(2) -0.00270(19)
N1 0.0106(2) 0.0151(2) 0.0164(3) -0.00087(18) 0.00097(18) -0.00277(19)
N2 0.0150(2) 0.0143(2) 0.0143(3) -0.00027(19) 0.00037(19) 0.00163(19)
C1 0.0107(3) 0.0227(3) 0.0174(3) -0.0004(2) 0.0005(2) -0.0032(2)
C2 0.0131(3) 0.0189(3) 0.0159(3) 0.0003(2) 0.0018(2) -0.0004(2)
C3 0.0156(3) 0.0130(3) 0.0142(3) 0.0005(2) 0.0008(2) 0.0007(2)
C4 0.0164(3) 0.0154(3) 0.0158(3) -0.0044(2) 0.0019(2) -0.0017(2)
C5 0.0224(4) 0.0223(4) 0.0213(4) -0.0082(3) 0.0015(3) 0.0014(3)
C6 0.0185(3) 0.0176(3) 0.0177(3) -0.0024(2) 0.0021(2) 0.0036(2)
C7 0.0188(3) 0.0274(4) 0.0176(3) 0.0018(3) 0.0037(3) 0.0035(3)
C8 0.0168(3) 0.0190(3) 0.0159(3) -0.0003(2) -0.0005(2) 0.0000(2)
C9 0.0163(3) 0.0152(3) 0.0173(3) -0.0004(2) 0.0038(2) -0.0008(2)
C10 0.0217(3) 0.0193(3) 0.0195(3) -0.0004(3) -0.0004(3) -0.0003(3)
C11 0.0321(5) 0.0255(4) 0.0213(4) 0.0047(3) -0.0014(3) 0.0020(3)
C12 0.0405(5) 0.0222(4) 0.0249(4) 0.0065(4) 0.0088(4) 0.0064(3)
C13 0.0345(5) 0.0208(4) 0.0349(5) -0.0027(3) 0.0113(4) 0.0069(3)
C14 0.0214(4) 0.0202(3) 0.0284(4) -0.0047(3) 0.0056(3) 0.0017(3)

loop_
_atom_type_symbol
_atom_type_description
_atom_type_scat_dispersion_real
_atom_type_scat_dispersion_imag
_atom_type_scat_source
C C 0.0033 0.0016 'International Tables Vol C Tables 4.2.6.8 and 6.1.1.4'
H H 0.0000 0.0000 'International Tables Vol C Tables 4.2.6.8 and 6.1.1.4'
N N 0.0061 0.0033 'International Tables Vol C Tables 4.2.6.8 and 6.1.1.4'
O O 0.0106 0.0060 'International Tables Vol C Tables 4.2.6.8 and 6.1.1.4'
S S 0.1246 0.1234 'International Tables Vol C Tables 4.2.6.8 and 6.1.1.4'

loop_
_geom_angle_atom_site_label_1
_geom_angle_atom_site_label_2
_geom_angle_atom_site_label_3
_geom_angle
_geom_angle_publ_flag
C7 S1 C8 91.66(4) ?
O1 S2 O2 119.49(4) ?
O1 S2 N1 106.94(4) ?
O2 S2 N1 106.70(4) ?
O1 S2 C9 108.21(4) ?
O2 S2 C9 107.36(4) ?
N1 S2 C9 107.63(3) ?
C4 N1 C1 106.58(6) y
C4 N1 S2 119.24(5) y
C1 N1 S2 118.23(5) y
C8 N2 C6 108.69(6) y
C8 N2 C3 114.18(6) y
C6 N2 C3 106.80(6) y
N1 C1 C2 102.34(6) ?
N1 C1 H1A 111.3 ?
C2 C1 H1A 111.3 ?
N1 C1 H1B 111.3 ?
C2 C1 H1B 111.3 ?
H1A C1 H1B 109.2 ?
C1 C2 C5 114.18(7) ?
C1 C2 C3 105.06(6) ?
C5 C2 C3 104.91(6) ?
C1 C2 H2 110.8 ?
C5 C2 H2 110.8 ?
C3 C2 H2 110.8 ?
N2 C3 C4 111.66(6) ?
N2 C3 C2 105.07(6) ?
C4 C3 C2 105.72(6) ?
N2 C3 H3 111.4 ?
C4 C3 H3 111.4 ?
C2 C3 H3 111.4 ?
N1 C4 C3 101.76(6) ?
N1 C4 H4A 111.4 ?
C3 C4 H4A 111.4 ?
N1 C4 H4B 111.4 ?
C3 C4 H4B 111.4 ?
H4A C4 H4B 109.3 ?
C6 C5 C2 103.86(6) ?
C6 C5 H5A 111.0 ?
C2 C5 H5A 111.0 ?
C6 C5 H5B 111.0 ?
C2 C5 H5B 111.0 ?
H5A C5 H5B 109.0 ?
N2 C6 C5 102.81(6) ?
N2 C6 C7 108.45(6) ?
C5 C6 C7 113.52(7) ?
N2 C6 H6 110.6 ?
C5 C6 H6 110.6 ?
C7 C6 H6 110.6 ?
C6 C7 S1 106.81(5) ?
C6 C7 H7A 110.4 ?
S1 C7 H7A 110.4 ?
C6 C7 H7B 110.4 ?
S1 C7 H7B 110.4 ?
H7A C7 H7B 108.6 ?
N2 C8 S1 107.30(5) ?
N2 C8 H8A 110.3 ?
S1 C8 H8A 110.3 ?
N2 C8 H8B 110.3 ?
S1 C8 H8B 110.3 ?
H8A C8 H8B 108.5 ?
C14 C9 C10 121.31(8) ?
C14 C9 S2 119.39(7) ?
C10 C9 S2 119.28(6) ?
C9 C10 C11 118.95(8) ?
C9 C10 H10 120.5 ?
C11 C10 H10 120.5 ?
C12 C11 C10 119.95(9) ?
C12 C11 H11 120.0 ?
C10 C11 H11 120.0 ?
C13 C12 C11 120.56(9) ?
C13 C12 H12 119.7 ?
C11 C12 H12 119.7 ?
C12 C13 C14 120.28(9) ?
C12 C13 H13 119.9 ?
C14 C13 H13 119.9 ?
C13 C14 C9 118.94(9) ?
C13 C14 H14 120.5 ?
C9 C14 H14 120.5 ?

loop_
_geom_bond_atom_site_label_1
_geom_bond_atom_site_label_2
_geom_bond_distance
_geom_bond_publ_flag
S1 C7 1.8210(10) y
S1 C8 1.8665(8) y
S2 O1 1.4346(6) y
S2 O2 1.4376(6) y
S2 N1 1.6253(7) y
S2 C9 1.7651(8) y
N1 C4 1.4762(10) y
N1 C1 1.4773(9) y
N2 C8 1.4348(10) y
N2 C6 1.4670(10) y
N2 C3 1.4789(10) y
C1 C2 1.5325(11) ?
C1 H1A 0.99 ?
C1 H1B 0.99 ?
C2 C5 1.5408(12) ?
C2 C3 1.5549(11) ?
C2 H2 1.00 ?
C3 C4 1.5288(10) ?
C3 H3 1.00 ?
C4 H4A 0.99 ?
C4 H4B 0.99 ?
C5 C6 1.5254(12) ?
C5 H5A 0.99 ?
C5 H5B 0.99 ?
C6 C7 1.5536(12) ?
C6 H6 1.00 ?
C7 H7A 0.99 ?
C7 H7B 0.99 ?
C8 H8A 0.99 ?
C8 H8B 0.99 ?
C9 C14 1.3936(11) ?
C9 C10 1.3941(12) ?
C10 C11 1.3944(12) ?
C10 H10 0.95 ?
C11 C12 1.3906(15) ?
C11 H11 0.95 ?
C12 C13 1.3851(16) ?
C12 H12 0.95 ?
C13 C14 1.3906(13) ?
C13 H13 0.95 ?
C14 H14 0.95 ?

loop_
_geom_hbond_atom_site_label_D
_geom_hbond_atom_site_label_H
_geom_hbond_atom_site_label_A
_geom_hbond_site_symmetry_A
_geom_hbond_distance_DH
_geom_hbond_distance_HA
_geom_hbond_distance_DA
_geom_hbond_angle_DHA
C1 H1A O1 1_455 0.99 2.50 2.9355(9) 106
C7 H7B O2 2_555 0.99 2.38 3.3247(11) 158
C8 H8A O2 2_655 0.99 2.54 3.5031(10) 165

loop_
_geom_torsion_atom_site_label_1
_geom_torsion_atom_site_label_2
_geom_torsion_atom_site_label_3
_geom_torsion_atom_site_label_4
_geom_torsion
O1 S2 N1 C4 45.23(7)
O2 S2 N1 C4 174.17(6)
C9 S2 N1 C4 -70.85(6)
O1 S2 N1 C1 177.43(6)
O2 S2 N1 C1 -53.62(7)
C9 S2 N1 C1 61.35(6)
C4 N1 C1 C2 -41.85(8)
S2 N1 C1 C2 -179.44(5)
N1 C1 C2 C5 -90.89(8)
N1 C1 C2 C3 23.50(7)
C8 N2 C3 C4 97.70(7)
C6 N2 C3 C4 -142.13(6)
C8 N2 C3 C2 -148.16(6)
C6 N2 C3 C2 -27.99(7)
C1 C2 C3 N2 -116.82(6)
C5 C2 C3 N2 3.88(8)
C1 C2 C3 C4 1.40(8)
C5 C2 C3 C4 122.11(7)
C1 N1 C4 C3 42.57(7)
S2 N1 C4 C3 179.65(5)
N2 C3 C4 N1 88.00(7)
C2 C3 C4 N1 -25.74(7)
C1 C2 C5 C6 134.68(7)
C3 C2 C5 C6 20.20(8)
C8 N2 C6 C5 164.68(6)
C3 N2 C6 C5 41.05(8)
C8 N2 C6 C7 44.20(8)
C3 N2 C6 C7 -79.43(7)
C2 C5 C6 N2 -37.18(8)
C2 C5 C6 C7 79.75(8)
N2 C6 C7 S1 -27.22(8)
C5 C6 C7 S1 -140.80(6)
C8 S1 C7 C6 4.14(6)
C6 N2 C8 S1 -40.02(7)
C3 N2 C8 S1 79.09(7)
C7 S1 C8 N2 20.05(6)
O1 S2 C9 C14 -22.38(8)
O2 S2 C9 C14 -152.60(7)
N1 S2 C9 C14 92.87(7)
O1 S2 C9 C10 159.11(7)
O2 S2 C9 C10 28.89(8)
N1 S2 C9 C10 -85.65(7)
C14 C9 C10 C11 0.51(13)
S2 C9 C10 C11 178.99(7)
C9 C10 C11 C12 0.38(14)
C10 C11 C12 C13 -0.93(15)
C11 C12 C13 C14 0.58(16)
C12 C13 C14 C9 0.31(15)
C10 C9 C14 C13 -0.86(13)
S2 C9 C14 C13 -179.34(7)
